data_4336187
loop_
_publ_author_name
'Keith Searles'
'Ba L. Tran'
'Maren Pink'
'Chun-Hsing Chen'
'Daniel J. Mindiola'

_publ_section_title
;
 3d Early Transition Metal Complexes Supported by a New Sterically
 Demanding Aryloxide Ligand
;
_journal_name_full 'Inorganic Chemistry'
_journal_page_first 11126
_journal_page_last 11135
_journal_paper_doi 10.1021/ic401363p
_journal_volume 52
_journal_year 2013
_chemical_formula_moiety 'C80 H82 Cl O4 V, 3(C4 H8 O)'
_chemical_formula_sum 'C92 H106 Cl O7 V'
_chemical_formula_weight 1410.16
_chemical_name_systematic
; 
 ? 
;
_space_group_IT_number 14
_symmetry_cell_setting monoclinic
_symmetry_space_group_name_Hall '-P 2yn'
_symmetry_space_group_name_H-M 'P 1 21/n 1'
_atom_sites_solution_hydrogens geom
_atom_sites_solution_primary direct
_atom_sites_solution_secondary difmap
_audit_creation_method SHELXL-97
_cell_angle_alpha 90.00
_cell_angle_beta 115.921(2)
_cell_angle_gamma 90.00
_cell_formula_units_Z 4
_cell_length_a 23.298(2)
_cell_length_b 15.8883(14)
_cell_length_c 23.727(2)
_cell_measurement_reflns_used 9878
_cell_measurement_temperature 150(2)
_cell_measurement_theta_max 26.35
_cell_measurement_theta_min 2.17
_cell_volume 7899.3(12)
_computing_cell_refinement 'APEX II v2010.11.3 (Bruker, 2010)'
_computing_data_collection 'APEX II v2010.11.3 (Bruker, 2010)'
_computing_data_reduction 'APEX II v2010.11.3 (Bruker, 2010)'
_computing_molecular_graphics 'SHELXTL (Bruker, 2010)'
_computing_publication_material 'SHELXTL (Bruker, 2010)'
_computing_structure_refinement 'SHELXL-97 (Sheldrick, 2010)'
_computing_structure_solution 'SIR-2004 (Burla et al., 2005)'
_diffrn_ambient_temperature 150(2)
_diffrn_detector 'CCD area detector'
_diffrn_detector_type 'Bruker APEXII'
_diffrn_measured_fraction_theta_full 0.978
_diffrn_measured_fraction_theta_max 0.978
_diffrn_measurement_details '0.50 degree frames measured for 25 seconds each'
_diffrn_measurement_device 'APEX Kappa Duo'
_diffrn_measurement_device_type Kappa
_diffrn_measurement_method 'omega and phi scans'
_diffrn_radiation_monochromator graphite
_diffrn_radiation_source 'fine-focus sealed tube'
_diffrn_radiation_type MoK\a
_diffrn_radiation_wavelength 0.71073
_diffrn_reflns_av_R_equivalents 0.0448
_diffrn_reflns_av_sigmaI/netI 0.0570
_diffrn_reflns_limit_h_max 30
_diffrn_reflns_limit_h_min -28
_diffrn_reflns_limit_k_max 20
_diffrn_reflns_limit_k_min -18
_diffrn_reflns_limit_l_max 30
_diffrn_reflns_limit_l_min -26
_diffrn_reflns_number 62328
_diffrn_reflns_theta_full 27.57
_diffrn_reflns_theta_max 27.57
_diffrn_reflns_theta_min 1.02
_exptl_absorpt_coefficient_mu 0.214
_exptl_absorpt_correction_T_max 0.9548
_exptl_absorpt_correction_T_min 0.9192
_exptl_absorpt_correction_type multi-scan
_exptl_absorpt_process_details 'SADABS, R. Blessing; 1995'
_exptl_crystal_colour orange
_exptl_crystal_density_diffrn 1.186
_exptl_crystal_description prism
_exptl_crystal_F_000 3016
_exptl_crystal_size_max 0.40
_exptl_crystal_size_mid 0.25
_exptl_crystal_size_min 0.22
_refine_diff_density_max 0.722
_refine_diff_density_min -0.517
_refine_diff_density_rms 0.049
_refine_ls_extinction_method none
_refine_ls_goodness_of_fit_ref 1.033
_refine_ls_hydrogen_treatment constr
_refine_ls_matrix_type full
_refine_ls_number_parameters 1039
_refine_ls_number_reflns 17889
_refine_ls_number_restraints 563
_refine_ls_restrained_S_all 1.089
_refine_ls_R_factor_all 0.1020
_refine_ls_R_factor_gt 0.0580
_refine_ls_shift/su_max 0.001
_refine_ls_shift/su_mean 0.000
_refine_ls_structure_factor_coef Fsqd
_refine_ls_weighting_details 'calc w=1/[\s^2^(Fo^2^)+(0.0665P)^2^+3.6895P] where P=(Fo^2^+2Fc^2^)/3'
_refine_ls_weighting_scheme calc
_refine_ls_wR_factor_gt 0.1387
_refine_ls_wR_factor_ref 0.1607
_reflns_number_gt 11348
_reflns_number_total 17889
_reflns_threshold_expression >2sigma(I)
_cod_data_source_file ic401363p_si_003.cif
_cod_data_source_block 11042
_cod_original_cell_volume 7899.1(12)
_cod_original_sg_symbol_Hall '-P 2yn '
_cod_database_code 4336187

loop_
_symmetry_equiv_pos_as_xyz
'x, y, z'
'-x+1/2, y+1/2, -z+1/2'
'-x, -y, -z'
'x-1/2, -y-1/2, z-1/2'

loop_
_atom_site_label
_atom_site_type_symbol
_atom_site_fract_x
_atom_site_fract_y
_atom_site_fract_z
_atom_site_U_iso_or_equiv
_atom_site_adp_type
_atom_site_occupancy
_atom_site_symmetry_multiplicity
_atom_site_calc_flag
_atom_site_refinement_flags
_atom_site_disorder_assembly
_atom_site_disorder_group
V1 V 0.888324(19) 0.51020(2) 0.118509(19) 0.03089(11) Uani 1 1 d D . .
Cl1 Cl 0.98517(3) 0.45499(5) 0.13660(4) 0.0632(2) Uani 1 1 d . B .
O1 O 0.81609(7) 0.47014(9) 0.05077(7) 0.0290(4) Uani 1 1 d . B .
O2 O 0.88881(8) 0.59248(9) 0.17442(7) 0.0321(4) Uani 1 1 d . B .
C1 C 0.78829(10) 0.39269(13) 0.03942(10) 0.0267(5) Uani 1 1 d . . .
C2 C 0.73204(10) 0.37829(14) 0.04549(10) 0.0272(5) Uani 1 1 d . B .
C3 C 0.70618(11) 0.29709(14) 0.03505(11) 0.0300(5) Uani 1 1 d . . .
H3 H 0.6687 0.2871 0.0405 0.036 Uiso 1 1 calc R B .
C4 C 0.73308(11) 0.23063(14) 0.01703(11) 0.0304(5) Uani 1 1 d . B .
C5 C 0.78591(11) 0.24895(14) 0.00617(11) 0.0315(5) Uani 1 1 d . . .
H5 H 0.8037 0.2053 -0.0086 0.038 Uiso 1 1 calc R B .
C6 C 0.81364(10) 0.32822(14) 0.01606(11) 0.0293(5) Uani 1 1 d . B .
C7 C 0.69581(10) 0.45301(14) 0.05382(11) 0.0277(5) Uani 1 1 d . . .
H7 H 0.7283 0.4934 0.0826 0.033 Uiso 1 1 calc R B .
C8 C 0.66002(10) 0.49820(14) -0.00900(11) 0.0290(5) Uani 1 1 d . B .
C9 C 0.63703(13) 0.45583(17) -0.06579(12) 0.0434(7) Uani 1 1 d . . .
H9 H 0.6447 0.3971 -0.0661 0.052 Uiso 1 1 calc R B .
C10 C 0.60320(14) 0.49711(18) -0.12196(13) 0.0497(7) Uani 1 1 d . B .
H10 H 0.5876 0.4666 -0.1602 0.060 Uiso 1 1 calc R . .
C11 C 0.59197(13) 0.58239(17) -0.12262(13) 0.0440(7) Uani 1 1 d . . .
H11 H 0.5691 0.6110 -0.1612 0.053 Uiso 1 1 calc R B .
C12 C 0.61416(13) 0.62546(16) -0.06697(13) 0.0421(6) Uani 1 1 d . B .
H12 H 0.6062 0.6841 -0.0669 0.051 Uiso 1 1 calc R . .
C13 C 0.64804(12) 0.58367(15) -0.01109(12) 0.0355(6) Uani 1 1 d . . .
H13 H 0.6636 0.6145 0.0270 0.043 Uiso 1 1 calc R B .
C14 C 0.65203(11) 0.43023(14) 0.08425(11) 0.0290(5) Uani 1 1 d . B .
C15 C 0.67776(15) 0.3997(3) 0.14388(15) 0.0799(13) Uani 1 1 d . . .
H15 H 0.7226 0.3914 0.1653 0.096 Uiso 1 1 calc R B .
C16 C 0.64047(18) 0.3806(3) 0.17412(17) 0.0906(14) Uani 1 1 d . B .
H16 H 0.6603 0.3606 0.2161 0.109 Uiso 1 1 calc R . .
C17 C 0.57629(15) 0.38981(18) 0.14518(15) 0.0503(7) Uani 1 1 d . . .
H17 H 0.5506 0.3765 0.1659 0.060 Uiso 1 1 calc R B .
C18 C 0.55036(16) 0.4186(3) 0.08594(18) 0.0795(12) Uani 1 1 d . B .
H18 H 0.5054 0.4249 0.0642 0.095 Uiso 1 1 calc R . .
C19 C 0.58786(14) 0.4393(2) 0.05571(15) 0.0666(10) Uani 1 1 d . . .
H19 H 0.5679 0.4603 0.0141 0.080 Uiso 1 1 calc R B .
C20 C 0.70690(11) 0.14057(14) 0.00767(12) 0.0350(6) Uani 1 1 d . . .
C21 C 0.68282(15) 0.11525(18) -0.06138(14) 0.0550(8) Uani 1 1 d . B .
H21A H 0.7180 0.1189 -0.0734 0.083 Uiso 1 1 calc R . .
H21B H 0.6484 0.1533 -0.0877 0.083 Uiso 1 1 calc R . .
H21C H 0.6667 0.0574 -0.0671 0.083 Uiso 1 1 calc R . .
C22 C 0.76059(14) 0.08084(17) 0.04856(16) 0.0554(8) Uani 1 1 d . B .
H22A H 0.7946 0.0820 0.0349 0.083 Uiso 1 1 calc R . .
H22B H 0.7438 0.0235 0.0445 0.083 Uiso 1 1 calc R . .
H22C H 0.7777 0.0988 0.0924 0.083 Uiso 1 1 calc R . .
C23 C 0.65142(13) 0.13215(16) 0.02529(15) 0.0466(7) Uani 1 1 d . B .
H23A H 0.6651 0.1509 0.0686 0.070 Uiso 1 1 calc R . .
H23B H 0.6379 0.0732 0.0214 0.070 Uiso 1 1 calc R . .
H23C H 0.6156 0.1670 -0.0029 0.070 Uiso 1 1 calc R . .
C24 C 0.86677(11) 0.34960(15) -0.00241(12) 0.0338(6) Uani 1 1 d . . .
H24 H 0.9001 0.3805 0.0339 0.041 Uiso 1 1 calc R B .
C25 C 0.84357(12) 0.41002(15) -0.05828(12) 0.0371(6) Uani 1 1 d . B .
C26 C 0.88753(15) 0.45720(18) -0.06953(16) 0.0518(8) Uani 1 1 d . . .
H26 H 0.9318 0.4513 -0.0429 0.062 Uiso 1 1 calc R B .
C27 C 0.8671(2) 0.51364(19) -0.12008(19) 0.0650(10) Uani 1 1 d . B .
H27 H 0.8976 0.5449 -0.1279 0.078 Uiso 1 1 calc R . .
C28 C 0.8034(2) 0.5240(2) -0.15825(16) 0.0656(9) Uani 1 1 d . . .
H28 H 0.7896 0.5630 -0.1920 0.079 Uiso 1 1 calc R B .
C29 C 0.76008(18) 0.4781(2) -0.14742(15) 0.0623(9) Uani 1 1 d . B .
H29 H 0.7158 0.4852 -0.1737 0.075 Uiso 1 1 calc R . .
C30 C 0.77966(14) 0.42113(19) -0.09843(12) 0.0476(7) Uani 1 1 d . . .
H30 H 0.7485 0.3889 -0.0922 0.057 Uiso 1 1 calc R B .
C31 C 0.89916(11) 0.27117(15) -0.01259(12) 0.0354(6) Uani 1 1 d . B .
C32 C 0.88404(13) 0.23926(18) -0.07141(14) 0.0469(7) Uani 1 1 d . . .
H32 H 0.8540 0.2679 -0.1074 0.056 Uiso 1 1 calc R B .
C33 C 0.91228(15) 0.16568(19) -0.07859(17) 0.0585(8) Uani 1 1 d . B .
H33 H 0.9013 0.1443 -0.1194 0.070 Uiso 1 1 calc R . .
C34 C 0.95593(15) 0.12353(18) -0.02735(18) 0.0571(9) Uani 1 1 d . . .
H34 H 0.9750 0.0731 -0.0326 0.069 Uiso 1 1 calc R B .
C35 C 0.97196(14) 0.15467(18) 0.03168(17) 0.0542(8) Uani 1 1 d . B .
H35 H 1.0022 0.1259 0.0674 0.065 Uiso 1 1 calc R . .
C36 C 0.94365(12) 0.22852(18) 0.03895(14) 0.0452(7) Uani 1 1 d . . .
H36 H 0.9550 0.2500 0.0798 0.054 Uiso 1 1 calc R B .
C37 C 0.90310(11) 0.67601(14) 0.17697(10) 0.0287(5) Uani 1 1 d . . .
C38 C 0.96644(11) 0.70314(14) 0.20666(11) 0.0309(5) Uani 1 1 d . B .
C39 C 0.97948(11) 0.78831(15) 0.20422(11) 0.0314(5) Uani 1 1 d . . .
H39 H 1.0227 0.8065 0.2229 0.038 Uiso 1 1 calc R B .
C40 C 0.93179(11) 0.84757(14) 0.17553(11) 0.0311(5) Uani 1 1 d . B .
C41 C 0.86890(11) 0.81923(14) 0.15264(11) 0.0308(5) Uani 1 1 d . . .
H41 H 0.8353 0.8593 0.1360 0.037 Uiso 1 1 calc R B .
C42 C 0.85345(11) 0.73503(15) 0.15316(11) 0.0299(5) Uani 1 1 d . A .
C43 C 1.01843(12) 0.63871(15) 0.24336(12) 0.0398(6) Uani 1 1 d . . .
H43 H 1.0123 0.5901 0.2145 0.048 Uiso 1 1 calc R B .
C44 C 1.00959(12) 0.60461(17) 0.29904(13) 0.0467(7) Uani 1 1 d . B .
C45 C 1.02552(15) 0.5214(2) 0.31756(18) 0.0725(11) Uani 1 1 d . . .
H45 H 1.0424 0.4867 0.2958 0.087 Uiso 1 1 calc R B .
C46 C 1.0170(2) 0.4888(3) 0.3674(2) 0.1005(19) Uani 1 1 d . B .
H46 H 1.0285 0.4320 0.3797 0.121 Uiso 1 1 calc R . .
C47 C 0.9924(2) 0.5372(4) 0.3992(2) 0.110(2) Uani 1 1 d . . .
H47 H 0.9852 0.5137 0.4325 0.132 Uiso 1 1 calc R B .
C48 C 0.97805(19) 0.6198(3) 0.38257(17) 0.0915(14) Uani 1 1 d . B .
H48 H 0.9622 0.6544 0.4052 0.110 Uiso 1 1 calc R . .
C49 C 0.98668(16) 0.6531(2) 0.33255(15) 0.0627(9) Uani 1 1 d . . .
H49 H 0.9765 0.7105 0.3214 0.075 Uiso 1 1 calc R B .
C50 C 1.08597(11) 0.67171(15) 0.26207(12) 0.0376(6) Uani 1 1 d . B .
C51 C 1.11723(12) 0.72142(17) 0.31497(13) 0.0435(7) Uani 1 1 d . . .
H51 H 1.0972 0.7329 0.3415 0.052 Uiso 1 1 calc R B .
C52 C 1.17726(13) 0.7546(2) 0.32972(15) 0.0526(8) Uani 1 1 d . B .
H52 H 1.1975 0.7897 0.3655 0.063 Uiso 1 1 calc R . .
C53 C 1.20741(14) 0.7368(2) 0.29258(16) 0.0613(9) Uani 1 1 d . . .
H53 H 1.2484 0.7594 0.3023 0.074 Uiso 1 1 calc R B .
C54 C 1.17733(15) 0.6859(2) 0.24117(15) 0.0652(10) Uani 1 1 d . B .
H54 H 1.1983 0.6724 0.2158 0.078 Uiso 1 1 calc R . .
C55 C 1.11714(14) 0.6539(2) 0.22570(13) 0.0542(8) Uani 1 1 d . . .
H55 H 1.0970 0.6194 0.1896 0.065 Uiso 1 1 calc R B .
C56 C 0.94496(12) 0.94022(15) 0.16636(12) 0.0355(6) Uani 1 1 d . . .
C57 C 0.91406(14) 0.95909(18) 0.09589(13) 0.0475(7) Uani 1 1 d . B .
H57A H 0.9335 0.9234 0.0752 0.071 Uiso 1 1 calc R . .
H57B H 0.9208 1.0184 0.0892 0.071 Uiso 1 1 calc R . .
H57C H 0.8682 0.9475 0.0782 0.071 Uiso 1 1 calc R . .
C58 C 0.91650(16) 0.99818(16) 0.19919(16) 0.0548(8) Uani 1 1 d . B .
H58A H 0.9371 0.9870 0.2443 0.082 Uiso 1 1 calc R . .
H58B H 0.8706 0.9876 0.1827 0.082 Uiso 1 1 calc R . .
H58C H 0.9236 1.0570 0.1915 0.082 Uiso 1 1 calc R . .
C59 C 1.01648(13) 0.95898(18) 0.19161(14) 0.0484(7) Uani 1 1 d . B .
H59A H 1.0378 0.9470 0.2366 0.073 Uiso 1 1 calc R . .
H59B H 1.0225 1.0184 0.1845 0.073 Uiso 1 1 calc R . .
H59C H 1.0349 0.9235 0.1698 0.073 Uiso 1 1 calc R . .
C60 C 0.78458(11) 0.70496(15) 0.13177(11) 0.0314(5) Uani 0.677(4) 1 d PD A 1
H60 H 0.7780 0.6588 0.1009 0.038 Uiso 0.677(4) 1 calc PR A 1
C61 C 0.7358(10) 0.7715(12) 0.0970(5) 0.0347(9) Uani 0.677(4) 1 d PD A 1
C62 C 0.7143(2) 0.8270(4) 0.1289(3) 0.0490(13) Uani 0.677(4) 1 d PD A 1
H62 H 0.7305 0.8234 0.1732 0.059 Uiso 0.677(4) 1 calc PR A 1
C63 C 0.6690(3) 0.8881(4) 0.0957(3) 0.0642(18) Uani 0.677(4) 1 d PD A 1
H63 H 0.6536 0.9258 0.1170 0.077 Uiso 0.677(4) 1 calc PR A 1
C64 C 0.6467(6) 0.8930(8) 0.0312(3) 0.070(3) Uani 0.677(4) 1 d PD A 1
H64 H 0.6142 0.9325 0.0082 0.084 Uiso 0.677(4) 1 calc PR A 1
C65 C 0.6704(7) 0.8424(9) 0.0002(5) 0.066(3) Uani 0.677(4) 1 d PD A 1
H65 H 0.6541 0.8453 -0.0441 0.080 Uiso 0.677(4) 1 calc PR A 1
C66 C 0.7191(9) 0.7861(9) 0.0347(4) 0.0517(19) Uani 0.677(4) 1 d PD A 1
H66 H 0.7411 0.7575 0.0148 0.062 Uiso 0.677(4) 1 calc PR A 1
C67 C 0.7757(3) 0.6643(4) 0.1866(3) 0.0338(14) Uani 0.677(4) 1 d PD A 1
C68 C 0.8193(2) 0.6659(4) 0.2487(2) 0.0525(12) Uani 0.677(4) 1 d PD A 1
H68 H 0.8589 0.6938 0.2602 0.063 Uiso 0.677(4) 1 calc PR A 1
C69 C 0.8072(3) 0.6283(4) 0.2950(2) 0.0746(17) Uani 0.677(4) 1 d PD A 1
H69 H 0.8386 0.6303 0.3374 0.090 Uiso 0.677(4) 1 calc PR A 1
C70 C 0.7516(3) 0.5890(5) 0.2808(3) 0.0764(19) Uani 0.677(4) 1 d PD A 1
H70 H 0.7425 0.5662 0.3131 0.092 Uiso 0.677(4) 1 calc PR A 1
C71 C 0.7091(3) 0.5822(3) 0.2209(3) 0.0565(14) Uani 0.677(4) 1 d PD A 1
H71 H 0.6702 0.5528 0.2103 0.068 Uiso 0.677(4) 1 calc PR A 1
C72 C 0.7216(4) 0.6182(5) 0.1738(4) 0.0444(17) Uani 0.677(4) 1 d PD A 1
H72 H 0.6916 0.6106 0.1314 0.053 Uiso 0.677(4) 1 calc PR A 1
C60D C 0.78458(11) 0.70496(15) 0.13177(11) 0.0314(5) Uani 0.323(4) 1 d PD A 2
H60D H 0.7786 0.6526 0.1064 0.038 Uiso 0.323(4) 1 calc PR A 2
C61D C 0.736(2) 0.772(3) 0.0897(11) 0.0347(9) Uani 0.323(4) 1 d PD A 2
C62D C 0.6956(5) 0.8161(8) 0.1084(6) 0.0490(13) Uani 0.323(4) 1 d PD A 2
H62D H 0.6975 0.8060 0.1486 0.059 Uiso 0.323(4) 1 calc PR A 2
C63D C 0.6522(6) 0.8753(9) 0.0687(8) 0.0642(18) Uani 0.323(4) 1 d PD A 2
H63D H 0.6271 0.9070 0.0836 0.077 Uiso 0.323(4) 1 calc PR A 2
C64D C 0.6449(15) 0.889(2) 0.0085(9) 0.070(3) Uani 0.323(4) 1 d PD A 2
H64D H 0.6153 0.9289 -0.0182 0.084 Uiso 0.323(4) 1 calc PR A 2
C65D C 0.6819(17) 0.842(2) -0.0115(11) 0.066(3) Uani 0.323(4) 1 d PD A 2
H65D H 0.6839 0.8548 -0.0497 0.080 Uiso 0.323(4) 1 calc PR A 2
C66D C 0.717(2) 0.775(2) 0.0263(10) 0.0517(19) Uani 0.323(4) 1 d PD A 2
H66D H 0.7273 0.7289 0.0069 0.062 Uiso 0.323(4) 1 calc PR A 2
C67D C 0.7682(8) 0.6846(10) 0.1862(6) 0.0338(14) Uani 0.323(4) 1 d PD A 2
C68D C 0.8070(5) 0.7146(7) 0.2440(4) 0.0525(12) Uani 0.323(4) 1 d PD A 2
H68D H 0.8426 0.7490 0.2498 0.063 Uiso 0.323(4) 1 calc PR A 2
C69D C 0.7946(5) 0.6950(8) 0.2951(5) 0.0746(17) Uani 0.323(4) 1 d PD A 2
H69D H 0.8205 0.7181 0.3352 0.090 Uiso 0.323(4) 1 calc PR A 2
C70D C 0.7459(6) 0.6433(10) 0.2875(6) 0.0764(19) Uani 0.323(4) 1 d PD A 2
H70D H 0.7399 0.6266 0.3230 0.092 Uiso 0.323(4) 1 calc PR A 2
C71D C 0.7056(7) 0.6149(8) 0.2303(6) 0.0565(14) Uani 0.323(4) 1 d PD A 2
H71D H 0.6701 0.5806 0.2247 0.068 Uiso 0.323(4) 1 calc PR A 2
C72D C 0.7172(10) 0.6369(11) 0.1799(8) 0.0444(17) Uani 0.323(4) 1 d PD A 2
H72D H 0.6885 0.6181 0.1393 0.053 Uiso 0.323(4) 1 calc PR A 2
O3 O 0.8829(3) 0.4221(3) 0.1801(3) 0.0474(12) Uani 0.741(6) 1 d PD B 1
C73 C 0.8594(9) 0.4423(5) 0.2253(5) 0.0531(17) Uani 0.741(6) 1 d PD B 1
H73A H 0.8161 0.4672 0.2045 0.064 Uiso 0.741(6) 1 calc PR B 1
H73B H 0.8881 0.4826 0.2568 0.064 Uiso 0.741(6) 1 calc PR B 1
C74 C 0.8579(12) 0.3580(7) 0.2559(8) 0.077(2) Uani 0.741(6) 1 d PD B 1
H74A H 0.8956 0.3517 0.2968 0.093 Uiso 0.741(6) 1 calc PR B 1
H74B H 0.8187 0.3526 0.2621 0.093 Uiso 0.741(6) 1 calc PR B 1
C75 C 0.8588(3) 0.2940(3) 0.2090(3) 0.0826(18) Uani 0.741(6) 1 d PD B 1
H75A H 0.8763 0.2395 0.2295 0.099 Uiso 0.741(6) 1 calc PR B 1
H75B H 0.8155 0.2849 0.1749 0.099 Uiso 0.741(6) 1 calc PR B 1
C76 C 0.9011(4) 0.3335(4) 0.1849(3) 0.072(2) Uani 0.741(6) 1 d PD B 1
H76A H 0.9466 0.3256 0.2143 0.087 Uiso 0.741(6) 1 calc PR B 1
H76B H 0.8934 0.3102 0.1435 0.087 Uiso 0.741(6) 1 calc PR B 1
O3D O 0.8653(10) 0.4321(11) 0.1786(11) 0.0474(12) Uani 0.259(6) 1 d PD B 2
C73D C 0.862(3) 0.4534(16) 0.2367(17) 0.0531(17) Uani 0.259(6) 1 d PD B 2
H73C H 0.8241 0.4880 0.2284 0.064 Uiso 0.259(6) 1 calc PR B 2
H73D H 0.9008 0.4851 0.2648 0.064 Uiso 0.259(6) 1 calc PR B 2
C74D C 0.859(4) 0.369(2) 0.266(3) 0.077(2) Uani 0.259(6) 1 d PD B 2
H74C H 0.8141 0.3488 0.2485 0.093 Uiso 0.259(6) 1 calc PR B 2
H74D H 0.8759 0.3740 0.3119 0.093 Uiso 0.259(6) 1 calc PR B 2
C75D C 0.9005(8) 0.3106(8) 0.2469(7) 0.0826(18) Uani 0.259(6) 1 d PD B 2
H75C H 0.9466 0.3195 0.2733 0.099 Uiso 0.259(6) 1 calc PR B 2
H75D H 0.8897 0.2505 0.2480 0.099 Uiso 0.259(6) 1 calc PR B 2
C76D C 0.8800(13) 0.3415(13) 0.1823(7) 0.072(2) Uani 0.259(6) 1 d PD B 2
H76C H 0.9144 0.3316 0.1692 0.087 Uiso 0.259(6) 1 calc PR B 2
H76D H 0.8417 0.3102 0.1534 0.087 Uiso 0.259(6) 1 calc PR B 2
O4 O 0.893(2) 0.598(5) 0.056(3) 0.0394(7) Uani 0.437(6) 1 d PD B 1
C77 C 0.9477(14) 0.6404(15) 0.0519(13) 0.053(2) Uani 0.437(6) 1 d PD B 1
H77A H 0.9622 0.6094 0.0243 0.064 Uiso 0.437(6) 1 calc PR B 1
H77B H 0.9840 0.6468 0.0939 0.064 Uiso 0.437(6) 1 calc PR B 1
C78 C 0.9194(4) 0.7245(5) 0.0243(4) 0.0589(13) Uani 0.437(6) 1 d PD B 1
H78A H 0.9159 0.7617 0.0562 0.071 Uiso 0.437(6) 1 calc PR B 1
H78B H 0.9451 0.7531 0.0060 0.071 Uiso 0.437(6) 1 calc PR B 1
C79 C 0.8546(7) 0.700(2) -0.0255(16) 0.0725(18) Uani 0.437(6) 1 d PD B 1
H79A H 0.8570 0.6837 -0.0646 0.087 Uiso 0.437(6) 1 calc PR B 1
H79B H 0.8241 0.7477 -0.0347 0.087 Uiso 0.437(6) 1 calc PR B 1
C80 C 0.8353(15) 0.627(3) 0.003(2) 0.042(2) Uani 0.437(6) 1 d PD B 1
H80A H 0.8032 0.6444 0.0174 0.050 Uiso 0.437(6) 1 calc PR B 1
H80B H 0.8169 0.5810 -0.0282 0.050 Uiso 0.437(6) 1 calc PR B 1
O4D O 0.8912(17) 0.597(4) 0.055(2) 0.0394(7) Uani 0.563(6) 1 d PD B 2
C77D C 0.9478(10) 0.6441(12) 0.0613(9) 0.053(2) Uani 0.563(6) 1 d PD B 2
H77C H 0.9843 0.6057 0.0706 0.064 Uiso 0.563(6) 1 calc PR B 2
H77D H 0.9600 0.6863 0.0953 0.064 Uiso 0.563(6) 1 calc PR B 2
C78D C 0.9280(3) 0.6866(4) -0.0014(3) 0.0589(13) Uani 0.563(6) 1 d PD B 2
H78C H 0.9334 0.6487 -0.0318 0.071 Uiso 0.563(6) 1 calc PR B 2
H78D H 0.9527 0.7389 0.0027 0.071 Uiso 0.563(6) 1 calc PR B 2
C79D C 0.8583(6) 0.7054(17) -0.0204(13) 0.0725(18) Uani 0.563(6) 1 d PD B 2
H79C H 0.8348 0.7154 -0.0660 0.087 Uiso 0.563(6) 1 calc PR B 2
H79D H 0.8531 0.7548 0.0025 0.087 Uiso 0.563(6) 1 calc PR B 2
C80D C 0.8363(12) 0.625(2) -0.0012(18) 0.042(2) Uani 0.563(6) 1 d PD B 2
H80C H 0.7994 0.6361 0.0080 0.050 Uiso 0.563(6) 1 calc PR B 2
H80D H 0.8239 0.5821 -0.0348 0.050 Uiso 0.563(6) 1 calc PR B 2
O1S O 0.1179(3) 0.0490(8) 0.1233(3) 0.0583(12) Uani 0.719(14) 1 d PDU C 1
C1S C 0.1734(3) 0.0260(6) 0.1785(3) 0.0607(14) Uani 0.719(14) 1 d PDU C 1
H1S1 H 0.1632 -0.0193 0.2013 0.073 Uiso 0.719(14) 1 calc PR C 1
H1S2 H 0.1902 0.0750 0.2068 0.073 Uiso 0.719(14) 1 calc PR C 1
C2S C 0.2215(3) -0.0043(7) 0.1565(4) 0.0773(19) Uani 0.719(14) 1 d PDU C 1
H2S1 H 0.2152 -0.0646 0.1449 0.093 Uiso 0.719(14) 1 calc PR C 1
H2S2 H 0.2657 0.0045 0.1889 0.093 Uiso 0.719(14) 1 calc PR C 1
C3S C 0.2064(4) 0.0527(6) 0.0975(3) 0.084(2) Uani 0.719(14) 1 d PDU C 1
H3S1 H 0.2322 0.1049 0.1089 0.100 Uiso 0.719(14) 1 calc PR C 1
H3S2 H 0.2137 0.0222 0.0648 0.100 Uiso 0.719(14) 1 calc PR C 1
C4S C 0.1377(3) 0.0708(5) 0.0770(4) 0.0712(18) Uani 0.719(14) 1 d PDU C 1
H4S1 H 0.1297 0.1315 0.0673 0.085 Uiso 0.719(14) 1 calc PR C 1
H4S2 H 0.1121 0.0388 0.0382 0.085 Uiso 0.719(14) 1 calc PR C 1
O1D O 0.1300(10) 0.047(2) 0.1359(10) 0.0583(12) Uani 0.281(14) 1 d PDU C 2
C1D C 0.1486(9) 0.0890(10) 0.0945(7) 0.0607(14) Uani 0.281(14) 1 d PDU C 2
H1D1 H 0.1731 0.1407 0.1136 0.073 Uiso 0.281(14) 1 calc PR C 2
H1D2 H 0.1115 0.1034 0.0547 0.073 Uiso 0.281(14) 1 calc PR C 2
C2D C 0.1901(8) 0.0224(13) 0.0852(7) 0.0773(19) Uani 0.281(14) 1 d PDU C 2
H2D1 H 0.2138 0.0445 0.0625 0.093 Uiso 0.281(14) 1 calc PR C 2
H2D2 H 0.1652 -0.0277 0.0632 0.093 Uiso 0.281(14) 1 calc PR C 2
C3D C 0.2347(10) 0.004(2) 0.1549(8) 0.084(2) Uani 0.281(14) 1 d PDU C 2
H3D1 H 0.2511 -0.0547 0.1612 0.100 Uiso 0.281(14) 1 calc PR C 2
H3D2 H 0.2709 0.0437 0.1723 0.100 Uiso 0.281(14) 1 calc PR C 2
C4D C 0.1887(11) 0.0171(18) 0.1817(9) 0.0712(18) Uani 0.281(14) 1 d PDU C 2
H4D1 H 0.1819 -0.0366 0.1991 0.085 Uiso 0.281(14) 1 calc PR C 2
H4D2 H 0.2065 0.0584 0.2164 0.085 Uiso 0.281(14) 1 calc PR C 2
O2S O 0.4902(3) 0.7860(4) 0.0939(4) 0.125(2) Uani 0.730(7) 1 d PDU D 1
C5S C 0.4873(5) 0.7174(5) 0.1309(6) 0.162(3) Uani 0.730(7) 1 d PDU D 1
H5S1 H 0.4442 0.6918 0.1118 0.195 Uiso 0.730(7) 1 calc PR D 1
H5S2 H 0.4964 0.7370 0.1736 0.195 Uiso 0.730(7) 1 calc PR D 1
C6S C 0.5352(4) 0.6556(5) 0.1338(4) 0.130(3) Uani 0.730(7) 1 d PDU D 1
H6S1 H 0.5163 0.5986 0.1239 0.157 Uiso 0.730(7) 1 calc PR D 1
H6S2 H 0.5715 0.6547 0.1761 0.157 Uiso 0.730(7) 1 calc PR D 1
C7S C 0.5570(3) 0.6843(5) 0.0850(5) 0.132(3) Uani 0.730(7) 1 d PDU D 1
H7S1 H 0.6015 0.7053 0.1050 0.159 Uiso 0.730(7) 1 calc PR D 1
H7S2 H 0.5537 0.6383 0.0556 0.159 Uiso 0.730(7) 1 calc PR D 1
C8S C 0.5115(4) 0.7529(6) 0.0528(5) 0.137(3) Uani 0.730(7) 1 d PDU D 1
H8S1 H 0.5329 0.7971 0.0394 0.164 Uiso 0.730(7) 1 calc PR D 1
H8S2 H 0.4751 0.7307 0.0152 0.164 Uiso 0.730(7) 1 calc PR D 1
O2D O 0.5052(11) 0.7711(13) 0.1171(10) 0.125(2) Uani 0.270(7) 1 d PDU D 2
C5D C 0.4951(19) 0.6866(14) 0.1177(18) 0.162(3) Uani 0.270(7) 1 d PDU D 2
H5D1 H 0.4489 0.6742 0.0952 0.195 Uiso 0.270(7) 1 calc PR D 2
H5D2 H 0.5107 0.6665 0.1614 0.195 Uiso 0.270(7) 1 calc PR D 2
C6D C 0.5295(9) 0.6441(10) 0.0870(9) 0.130(3) Uani 0.270(7) 1 d PDU D 2
H6D1 H 0.5049 0.5954 0.0621 0.157 Uiso 0.270(7) 1 calc PR D 2
H6D2 H 0.5718 0.6243 0.1182 0.157 Uiso 0.270(7) 1 calc PR D 2
C7D C 0.5366(11) 0.7125(13) 0.0439(11) 0.132(3) Uani 0.270(7) 1 d PDU D 2
H7D1 H 0.5810 0.7158 0.0489 0.159 Uiso 0.270(7) 1 calc PR D 2
H7D2 H 0.5075 0.7018 -0.0007 0.159 Uiso 0.270(7) 1 calc PR D 2
C8D C 0.5187(9) 0.7886(11) 0.0665(13) 0.137(3) Uani 0.270(7) 1 d PDU D 2
H8D1 H 0.5540 0.8299 0.0795 0.164 Uiso 0.270(7) 1 calc PR D 2
H8D2 H 0.4807 0.8140 0.0321 0.164 Uiso 0.270(7) 1 calc PR D 2
O3S O 0.3398(2) 0.7890(3) 0.2763(2) 0.1298(14) Uani 0.818(3) 1 d PDU E 1
C9S C 0.3369(3) 0.7908(5) 0.2192(3) 0.1333(13) Uani 0.818(3) 1 d PDU E 1
H9S1 H 0.3554 0.8440 0.2130 0.160 Uiso 0.818(3) 1 calc PR E 1
H9S2 H 0.2918 0.7878 0.1875 0.160 Uiso 0.818(3) 1 calc PR E 1
C10S C 0.3748(3) 0.7145(5) 0.2116(3) 0.1338(12) Uani 0.818(3) 1 d PDU E 1
H10A H 0.3938 0.7262 0.1824 0.161 Uiso 0.818(3) 1 calc PR E 1
H10B H 0.3489 0.6624 0.1989 0.161 Uiso 0.818(3) 1 calc PR E 1
C11S C 0.4252(3) 0.7127(5) 0.2812(3) 0.1242(13) Uani 0.818(3) 1 d PDU E 1
H11A H 0.4323 0.6544 0.2977 0.149 Uiso 0.818(3) 1 calc PR E 1
H11B H 0.4663 0.7363 0.2858 0.149 Uiso 0.818(3) 1 calc PR E 1
C12S C 0.3991(3) 0.7619(4) 0.3120(3) 0.1069(15) Uani 0.818(3) 1 d PDU E 1
H12A H 0.3988 0.7291 0.3473 0.128 Uiso 0.818(3) 1 calc PR E 1
H12B H 0.4270 0.8114 0.3298 0.128 Uiso 0.818(3) 1 calc PR E 1
O3DD O 0.4067(9) 0.7892(13) 0.2243(10) 0.135(2) Uani 0.182(3) 1 d PDU E 2
C9D C 0.4310(10) 0.7088(16) 0.2464(15) 0.1242(13) Uani 0.182(3) 1 d PDU E 2
H9D1 H 0.4617 0.7122 0.2912 0.149 Uiso 0.182(3) 1 calc PR E 2
H9D2 H 0.4540 0.6871 0.2228 0.149 Uiso 0.182(3) 1 calc PR E 2
C10D C 0.3810(12) 0.6536(12) 0.2391(12) 0.1338(12) Uani 0.182(3) 1 d PDU E 2
H10C H 0.3879 0.6285 0.2797 0.161 Uiso 0.182(3) 1 calc PR E 2
H10D H 0.3770 0.6080 0.2092 0.161 Uiso 0.182(3) 1 calc PR E 2
C11D C 0.3195(10) 0.7123(18) 0.2124(14) 0.1333(13) Uani 0.182(3) 1 d PDU E 2
H11C H 0.2799 0.6824 0.1845 0.160 Uiso 0.182(3) 1 calc PR E 2
H11D H 0.3133 0.7435 0.2454 0.160 Uiso 0.182(3) 1 calc PR E 2
C12D C 0.3456(11) 0.7624(18) 0.1797(10) 0.1338(12) Uani 0.182(3) 1 d PDU E 2
H12C H 0.3493 0.7290 0.1462 0.161 Uiso 0.182(3) 1 calc PR E 2
H12D H 0.3178 0.8116 0.1604 0.161 Uiso 0.182(3) 1 calc PR E 2

loop_
_atom_site_aniso_label
_atom_site_aniso_U_11
_atom_site_aniso_U_22
_atom_site_aniso_U_33
_atom_site_aniso_U_23
_atom_site_aniso_U_13
_atom_site_aniso_U_12
V1 0.0313(2) 0.02519(19) 0.0310(2) -0.00327(16) 0.00889(17) 0.00038(16)
Cl1 0.0364(3) 0.0542(4) 0.0775(6) -0.0285(4) 0.0049(3) 0.0089(3)
O1 0.0305(8) 0.0261(8) 0.0310(9) -0.0020(6) 0.0140(7) -0.0030(6)
O2 0.0378(9) 0.0271(8) 0.0284(9) -0.0009(7) 0.0117(7) 0.0008(7)
C1 0.0291(11) 0.0246(11) 0.0252(11) -0.0011(9) 0.0108(9) -0.0022(9)
C2 0.0293(11) 0.0264(11) 0.0274(12) 0.0002(9) 0.0139(9) 0.0017(9)
C3 0.0280(11) 0.0297(12) 0.0345(13) 0.0016(10) 0.0157(10) -0.0002(9)
C4 0.0336(12) 0.0265(11) 0.0308(12) -0.0014(9) 0.0139(10) -0.0009(9)
C5 0.0329(12) 0.0287(12) 0.0361(13) -0.0046(10) 0.0181(11) 0.0014(10)
C6 0.0276(11) 0.0302(12) 0.0313(12) -0.0025(10) 0.0140(10) -0.0008(9)
C7 0.0285(11) 0.0249(11) 0.0316(12) -0.0003(9) 0.0149(10) -0.0009(9)
C8 0.0292(11) 0.0304(12) 0.0322(12) 0.0027(10) 0.0179(10) 0.0007(9)
C9 0.0564(16) 0.0328(13) 0.0362(14) -0.0013(11) 0.0158(13) 0.0060(12)
C10 0.0628(18) 0.0494(17) 0.0301(14) -0.0025(12) 0.0141(13) 0.0066(14)
C11 0.0490(15) 0.0457(15) 0.0372(15) 0.0122(12) 0.0186(13) 0.0035(12)
C12 0.0503(15) 0.0315(13) 0.0440(16) 0.0097(11) 0.0200(13) 0.0025(11)
C13 0.0422(14) 0.0298(12) 0.0352(13) 0.0001(10) 0.0176(11) -0.0026(10)
C14 0.0342(12) 0.0230(10) 0.0341(13) -0.0009(9) 0.0188(10) 0.0004(9)
C15 0.0417(17) 0.151(4) 0.0443(19) 0.035(2) 0.0161(15) -0.009(2)
C16 0.069(2) 0.160(4) 0.046(2) 0.031(2) 0.0274(18) -0.020(3)
C17 0.0638(19) 0.0464(16) 0.062(2) 0.0019(14) 0.0471(17) -0.0046(14)
C18 0.0426(18) 0.126(3) 0.082(3) 0.039(2) 0.0378(18) 0.0168(19)
C19 0.0378(15) 0.115(3) 0.0534(19) 0.0318(19) 0.0261(14) 0.0121(17)
C20 0.0373(13) 0.0253(11) 0.0458(15) -0.0035(10) 0.0211(12) -0.0008(10)
C21 0.0630(19) 0.0461(16) 0.061(2) -0.0199(14) 0.0323(16) -0.0192(14)
C22 0.0526(17) 0.0320(14) 0.084(2) 0.0131(14) 0.0320(17) 0.0051(12)
C23 0.0481(16) 0.0318(13) 0.070(2) -0.0031(13) 0.0358(15) -0.0067(12)
C24 0.0318(12) 0.0352(13) 0.0381(14) -0.0108(11) 0.0187(11) -0.0066(10)
C25 0.0479(15) 0.0329(13) 0.0440(15) -0.0078(11) 0.0327(13) -0.0047(11)
C26 0.0591(18) 0.0389(15) 0.080(2) -0.0077(15) 0.0513(17) -0.0038(13)
C27 0.104(3) 0.0390(16) 0.094(3) -0.0028(17) 0.082(3) -0.0068(17)
C28 0.102(3) 0.059(2) 0.053(2) 0.0048(16) 0.050(2) 0.008(2)
C29 0.077(2) 0.071(2) 0.0402(17) 0.0041(16) 0.0266(17) -0.0017(18)
C30 0.0526(17) 0.0587(18) 0.0357(15) -0.0026(13) 0.0231(13) -0.0086(14)
C31 0.0311(12) 0.0348(13) 0.0476(16) -0.0069(11) 0.0239(12) -0.0061(10)
C32 0.0467(15) 0.0445(15) 0.0527(18) -0.0151(13) 0.0247(14) -0.0011(12)
C33 0.064(2) 0.0487(17) 0.072(2) -0.0223(16) 0.0382(18) -0.0040(15)
C34 0.0588(19) 0.0360(15) 0.095(3) -0.0110(16) 0.051(2) -0.0015(14)
C35 0.0495(17) 0.0451(16) 0.082(2) 0.0124(16) 0.0415(17) 0.0072(13)
C36 0.0405(14) 0.0498(16) 0.0521(17) -0.0023(13) 0.0265(13) 0.0010(12)
C37 0.0366(12) 0.0269(11) 0.0225(11) -0.0014(9) 0.0126(10) 0.0008(9)
C38 0.0327(12) 0.0296(12) 0.0272(12) -0.0043(10) 0.0102(10) 0.0051(10)
C39 0.0304(12) 0.0343(12) 0.0267(12) -0.0056(10) 0.0100(10) 0.0005(10)
C40 0.0372(12) 0.0304(12) 0.0271(12) -0.0030(10) 0.0154(10) 0.0002(10)
C41 0.0320(12) 0.0301(12) 0.0305(12) 0.0016(10) 0.0141(10) 0.0065(10)
C42 0.0323(12) 0.0338(12) 0.0249(12) -0.0012(10) 0.0137(10) 0.0006(10)
C43 0.0376(13) 0.0297(12) 0.0393(14) -0.0076(11) 0.0048(11) 0.0051(10)
C44 0.0358(14) 0.0398(14) 0.0433(16) 0.0104(12) -0.0024(12) -0.0047(11)
C45 0.0496(18) 0.0493(18) 0.084(3) 0.0211(18) -0.0030(17) -0.0042(14)
C46 0.062(3) 0.086(3) 0.100(4) 0.061(3) -0.015(2) -0.022(2)
C47 0.056(2) 0.168(6) 0.070(3) 0.066(3) -0.007(2) -0.030(3)
C48 0.070(2) 0.144(4) 0.048(2) 0.035(2) 0.0151(18) -0.006(3)
C49 0.064(2) 0.075(2) 0.0416(18) 0.0159(16) 0.0168(16) 0.0040(17)
C50 0.0348(13) 0.0349(13) 0.0342(14) -0.0034(11) 0.0069(11) 0.0109(10)
C51 0.0369(13) 0.0506(16) 0.0401(15) -0.0135(12) 0.0140(12) 0.0028(12)
C52 0.0376(15) 0.0611(19) 0.0512(18) -0.0133(15) 0.0120(13) -0.0006(13)
C53 0.0349(15) 0.084(2) 0.059(2) 0.0040(18) 0.0152(15) 0.0053(15)
C54 0.0473(18) 0.102(3) 0.0493(19) 0.0052(19) 0.0242(15) 0.0209(18)
C55 0.0485(17) 0.072(2) 0.0342(15) -0.0092(14) 0.0108(13) 0.0152(15)
C56 0.0400(13) 0.0312(12) 0.0357(14) 0.0016(10) 0.0171(11) 0.0001(10)
C57 0.0526(16) 0.0454(15) 0.0420(16) 0.0118(13) 0.0185(13) -0.0024(13)
C58 0.079(2) 0.0303(14) 0.069(2) -0.0037(13) 0.0463(18) 0.0027(14)
C59 0.0456(15) 0.0424(15) 0.0508(17) 0.0009(13) 0.0152(13) -0.0103(12)
C60 0.0327(12) 0.0330(12) 0.0299(12) -0.0013(10) 0.0149(10) 0.0011(10)
C61 0.0286(12) 0.0310(12) 0.044(3) -0.002(2) 0.016(2) -0.0016(10)
C62 0.028(3) 0.053(3) 0.060(4) -0.007(3) 0.014(2) 0.002(2)
C63 0.034(3) 0.052(3) 0.094(6) -0.016(3) 0.017(3) 0.008(2)
C64 0.039(2) 0.040(2) 0.091(7) 0.016(6) -0.006(6) 0.0017(17)
C65 0.073(6) 0.0323(16) 0.057(5) 0.004(3) -0.006(3) -0.001(3)
C66 0.067(3) 0.029(4) 0.038(3) -0.006(3) 0.003(3) 0.004(3)
C67 0.036(2) 0.037(4) 0.0332(14) 0.0007(18) 0.0195(14) 0.012(2)
C68 0.050(2) 0.077(4) 0.0353(19) 0.004(3) 0.0231(18) 0.001(3)
C69 0.070(3) 0.122(5) 0.039(2) 0.009(3) 0.030(2) 0.002(4)
C70 0.086(3) 0.110(6) 0.053(3) 0.023(4) 0.048(3) 0.007(4)
C71 0.078(3) 0.046(4) 0.074(3) 0.002(3) 0.060(2) 0.002(3)
C72 0.049(2) 0.048(4) 0.046(2) -0.005(2) 0.0309(16) -0.001(3)
C60D 0.0327(12) 0.0330(12) 0.0299(12) -0.0013(10) 0.0149(10) 0.0011(10)
C61D 0.0286(12) 0.0310(12) 0.044(3) -0.002(2) 0.016(2) -0.0016(10)
C62D 0.028(3) 0.053(3) 0.060(4) -0.007(3) 0.014(2) 0.002(2)
C63D 0.034(3) 0.052(3) 0.094(6) -0.016(3) 0.017(3) 0.008(2)
C64D 0.039(2) 0.040(2) 0.091(7) 0.016(6) -0.006(6) 0.0017(17)
C65D 0.073(6) 0.0323(16) 0.057(5) 0.004(3) -0.006(3) -0.001(3)
C66D 0.067(3) 0.029(4) 0.038(3) -0.006(3) 0.003(3) 0.004(3)
C67D 0.036(2) 0.037(4) 0.0332(14) 0.0007(18) 0.0195(14) 0.012(2)
C68D 0.050(2) 0.077(4) 0.0353(19) 0.004(3) 0.0231(18) 0.001(3)
C69D 0.070(3) 0.122(5) 0.039(2) 0.009(3) 0.030(2) 0.002(4)
C70D 0.086(3) 0.110(6) 0.053(3) 0.023(4) 0.048(3) 0.007(4)
C71D 0.078(3) 0.046(4) 0.074(3) 0.002(3) 0.060(2) 0.002(3)
C72D 0.049(2) 0.048(4) 0.046(2) -0.005(2) 0.0309(16) -0.001(3)
O3 0.075(4) 0.0289(18) 0.0365(11) 0.0075(11) 0.023(2) 0.0096(18)
C73 0.048(2) 0.064(3) 0.050(5) 0.013(3) 0.024(4) 0.001(3)
C74 0.075(3) 0.089(4) 0.075(6) 0.040(4) 0.039(5) 0.001(4)
C75 0.086(4) 0.054(3) 0.073(3) 0.031(3) 0.002(3) -0.019(2)
C76 0.117(6) 0.030(2) 0.058(2) 0.0144(16) 0.027(3) 0.018(3)
O3D 0.075(4) 0.0289(18) 0.0365(11) 0.0075(11) 0.023(2) 0.0096(18)
C73D 0.048(2) 0.064(3) 0.050(5) 0.013(3) 0.024(4) 0.001(3)
C74D 0.075(3) 0.089(4) 0.075(6) 0.040(4) 0.039(5) 0.001(4)
C75D 0.086(4) 0.054(3) 0.073(3) 0.031(3) 0.002(3) -0.019(2)
C76D 0.117(6) 0.030(2) 0.058(2) 0.0144(16) 0.027(3) 0.018(3)
O4 0.041(2) 0.0413(14) 0.0386(15) -0.0033(14) 0.0194(14) -0.0149(16)
C77 0.0547(18) 0.068(2) 0.048(5) -0.014(3) 0.032(3) -0.0314(19)
C78 0.081(3) 0.052(3) 0.060(4) -0.004(2) 0.047(3) -0.027(3)
C79 0.081(3) 0.048(3) 0.097(4) 0.027(3) 0.048(3) -0.002(2)
C80 0.0466(17) 0.0367(18) 0.048(4) 0.009(2) 0.0268(18) 0.0041(13)
O4D 0.041(2) 0.0413(14) 0.0386(15) -0.0033(14) 0.0194(14) -0.0149(16)
C77D 0.0547(18) 0.068(2) 0.048(5) -0.014(3) 0.032(3) -0.0314(19)
C78D 0.081(3) 0.052(3) 0.060(4) -0.004(2) 0.047(3) -0.027(3)
C79D 0.081(3) 0.048(3) 0.097(4) 0.027(3) 0.048(3) -0.002(2)
C80D 0.0466(17) 0.0367(18) 0.048(4) 0.009(2) 0.0268(18) 0.0041(13)
O1S 0.053(3) 0.0725(16) 0.037(3) 0.003(3) 0.009(2) 0.006(3)
C1S 0.054(4) 0.071(3) 0.043(2) -0.003(2) 0.009(2) 0.002(3)
C2S 0.047(3) 0.090(4) 0.084(3) -0.002(3) 0.019(3) 0.011(3)
C3S 0.083(4) 0.110(5) 0.065(3) -0.016(3) 0.039(3) 0.010(4)
C4S 0.069(3) 0.073(4) 0.058(3) 0.020(3) 0.015(3) -0.013(3)
O1D 0.053(3) 0.0725(16) 0.037(3) 0.003(3) 0.009(2) 0.006(3)
C1D 0.054(4) 0.071(3) 0.043(2) -0.003(2) 0.009(2) 0.002(3)
C2D 0.047(3) 0.090(4) 0.084(3) -0.002(3) 0.019(3) 0.011(3)
C3D 0.083(4) 0.110(5) 0.065(3) -0.016(3) 0.039(3) 0.010(4)
C4D 0.069(3) 0.073(4) 0.058(3) 0.020(3) 0.015(3) -0.013(3)
O2S 0.083(4) 0.098(3) 0.152(6) -0.032(3) 0.012(4) 0.028(3)
C5S 0.147(7) 0.081(6) 0.297(11) -0.065(6) 0.132(7) -0.031(6)
C6S 0.109(5) 0.104(5) 0.138(7) -0.029(4) 0.017(5) 0.029(4)
C7S 0.063(4) 0.112(6) 0.203(9) -0.022(5) 0.040(5) 0.025(3)
C8S 0.080(4) 0.118(6) 0.214(8) -0.006(5) 0.065(5) 0.026(5)
O2D 0.083(4) 0.098(3) 0.152(6) -0.032(3) 0.012(4) 0.028(3)
C5D 0.147(7) 0.081(6) 0.297(11) -0.065(6) 0.132(7) -0.031(6)
C6D 0.109(5) 0.104(5) 0.138(7) -0.029(4) 0.017(5) 0.029(4)
C7D 0.063(4) 0.112(6) 0.203(9) -0.022(5) 0.040(5) 0.025(3)
C8D 0.080(4) 0.118(6) 0.214(8) -0.006(5) 0.065(5) 0.026(5)
O3S 0.108(2) 0.163(3) 0.125(3) -0.004(3) 0.058(2) 0.025(2)
C9S 0.126(2) 0.171(2) 0.110(2) 0.015(2) 0.058(2) 0.038(2)
C10S 0.127(2) 0.167(2) 0.109(2) 0.006(2) 0.0530(18) 0.0315(19)
C11S 0.115(2) 0.158(2) 0.105(2) 0.004(2) 0.053(2) 0.034(2)
C12S 0.085(3) 0.128(3) 0.108(3) -0.006(3) 0.043(2) 0.015(3)
O3DD 0.126(3) 0.166(3) 0.111(3) 0.011(3) 0.051(3) 0.032(3)
C9D 0.115(2) 0.158(2) 0.105(2) 0.004(2) 0.053(2) 0.034(2)
C10D 0.127(2) 0.167(2) 0.109(2) 0.006(2) 0.0530(18) 0.0315(19)
C11D 0.126(2) 0.171(2) 0.110(2) 0.015(2) 0.058(2) 0.038(2)
C12D 0.127(2) 0.167(2) 0.109(2) 0.006(2) 0.0530(18) 0.0315(19)

loop_
_atom_type_symbol
_atom_type_description
_atom_type_scat_dispersion_real
_atom_type_scat_dispersion_imag
_atom_type_scat_source
C C 0.0033 0.0016 'International Tables Vol C Tables 4.2.6.8 and 6.1.1.4'
H H 0.0000 0.0000 'International Tables Vol C Tables 4.2.6.8 and 6.1.1.4'
O O 0.0106 0.0060 'International Tables Vol C Tables 4.2.6.8 and 6.1.1.4'
Cl Cl 0.1484 0.1585 'International Tables Vol C Tables 4.2.6.8 and 6.1.1.4'
V V 0.3005 0.5294 'International Tables Vol C Tables 4.2.6.8 and 6.1.1.4'

loop_
_geom_angle_atom_site_label_1
_geom_angle_atom_site_label_2
_geom_angle_atom_site_label_3
_geom_angle
O1 V1 O2 125.35(7)
O1 V1 O3 93.9(2)
O2 V1 O3 87.4(2)
O1 V1 O4D 84.4(12)
O2 V1 O4D 93(2)
O3 V1 O4D 178.3(11)
O1 V1 O4 85.6(15)
O2 V1 O4 93(3)
O3 V1 O4 179(2)
O4D V1 O4 1(2)
O1 V1 O3D 89.0(7)
O2 V1 O3D 81.8(6)
O3 V1 O3D 11.6(5)
O4D V1 O3D 167.5(17)
O4 V1 O3D 168(2)
O1 V1 Cl1 118.58(5)
O2 V1 Cl1 116.07(5)
O3 V1 Cl1 88.12(13)
O4D V1 Cl1 92.8(17)
O4 V1 Cl1 92(2)
O3D V1 Cl1 99.7(5)
C1 O1 V1 130.77(13)
C37 O2 V1 129.90(15)
O1 C1 C2 120.9(2)
O1 C1 C6 119.3(2)
C2 C1 C6 119.6(2)
C3 C2 C1 118.9(2)
C3 C2 C7 121.5(2)
C1 C2 C7 118.99(19)
C4 C3 C2 122.6(2)
C4 C3 H3 118.7
C2 C3 H3 118.7
C3 C4 C5 116.9(2)
C3 C4 C20 123.4(2)
C5 C4 C20 119.7(2)
C6 C5 C4 122.8(2)
C6 C5 H5 118.6
C4 C5 H5 118.6
C5 C6 C1 118.8(2)
C5 C6 C24 122.1(2)
C1 C6 C24 118.9(2)
C2 C7 C14 113.57(18)
C2 C7 C8 109.69(19)
C14 C7 C8 112.26(18)
C2 C7 H7 107.0
C14 C7 H7 107.0
C8 C7 H7 107.0
C13 C8 C9 117.1(2)
C13 C8 C7 120.7(2)
C9 C8 C7 122.2(2)
C10 C9 C8 121.4(2)
C10 C9 H9 119.3
C8 C9 H9 119.3
C11 C10 C9 120.2(3)
C11 C10 H10 119.9
C9 C10 H10 119.9
C12 C11 C10 119.3(2)
C12 C11 H11 120.3
C10 C11 H11 120.3
C11 C12 C13 120.1(2)
C11 C12 H12 120.0
C13 C12 H12 120.0
C12 C13 C8 121.9(2)
C12 C13 H13 119.1
C8 C13 H13 119.1
C19 C14 C15 116.5(3)
C19 C14 C7 123.9(2)
C15 C14 C7 119.6(2)
C14 C15 C16 121.8(3)
C14 C15 H15 119.1
C16 C15 H15 119.1
C17 C16 C15 121.3(3)
C17 C16 H16 119.4
C15 C16 H16 119.4
C18 C17 C16 117.3(3)
C18 C17 H17 121.3
C16 C17 H17 121.3
C17 C18 C19 121.6(3)
C17 C18 H18 119.2
C19 C18 H18 119.2
C14 C19 C18 121.5(3)
C14 C19 H19 119.2
C18 C19 H19 119.2
C23 C20 C22 109.1(2)
C23 C20 C4 111.9(2)
C22 C20 C4 108.9(2)
C23 C20 C21 108.1(2)
C22 C20 C21 109.3(2)
C4 C20 C21 109.6(2)
C20 C21 H21A 109.5
C20 C21 H21B 109.5
H21A C21 H21B 109.5
C20 C21 H21C 109.5
H21A C21 H21C 109.5
H21B C21 H21C 109.5
C20 C22 H22A 109.5
C20 C22 H22B 109.5
H22A C22 H22B 109.5
C20 C22 H22C 109.5
H22A C22 H22C 109.5
H22B C22 H22C 109.5
C20 C23 H23A 109.5
C20 C23 H23B 109.5
H23A C23 H23B 109.5
C20 C23 H23C 109.5
H23A C23 H23C 109.5
H23B C23 H23C 109.5
C6 C24 C31 112.55(19)
C6 C24 C25 111.4(2)
C31 C24 C25 112.7(2)
C6 C24 H24 106.5
C31 C24 H24 106.5
C25 C24 H24 106.5
C30 C25 C26 117.5(3)
C30 C25 C24 122.8(2)
C26 C25 C24 119.7(2)
C25 C26 C27 120.4(3)
C25 C26 H26 119.8
C27 C26 H26 119.8
C28 C27 C26 120.5(3)
C28 C27 H27 119.7
C26 C27 H27 119.7
C29 C28 C27 119.4(3)
C29 C28 H28 120.3
C27 C28 H28 120.3
C28 C29 C30 120.7(3)
C28 C29 H29 119.6
C30 C29 H29 119.6
C25 C30 C29 121.5(3)
C25 C30 H30 119.3
C29 C30 H30 119.3
C32 C31 C36 118.4(3)
C32 C31 C24 122.3(2)
C36 C31 C24 119.3(2)
C31 C32 C33 120.6(3)
C31 C32 H32 119.7
C33 C32 H32 119.7
C34 C33 C32 120.7(3)
C34 C33 H33 119.7
C32 C33 H33 119.7
C33 C34 C35 119.6(3)
C33 C34 H34 120.2
C35 C34 H34 120.2
C34 C35 C36 119.8(3)
C34 C35 H35 120.1
C36 C35 H35 120.1
C31 C36 C35 121.0(3)
C31 C36 H36 119.5
C35 C36 H36 119.5
O2 C37 C38 120.4(2)
O2 C37 C42 119.4(2)
C38 C37 C42 120.0(2)
C39 C38 C37 118.7(2)
C39 C38 C43 122.6(2)
C37 C38 C43 118.6(2)
C40 C39 C38 122.5(2)
C40 C39 H39 118.8
C38 C39 H39 118.8
C39 C40 C41 116.8(2)
C39 C40 C56 123.5(2)
C41 C40 C56 119.6(2)
C42 C41 C40 122.7(2)
C42 C41 H41 118.7
C40 C41 H41 118.7
C41 C42 C37 118.5(2)
C41 C42 C60 122.4(2)
C37 C42 C60 119.0(2)
C44 C43 C50 112.5(2)
C44 C43 C38 110.9(2)
C50 C43 C38 113.1(2)
C44 C43 H43 106.6
C50 C43 H43 106.6
C38 C43 H43 106.6
C49 C44 C45 118.0(3)
C49 C44 C43 122.5(2)
C45 C44 C43 119.6(3)
C46 C45 C44 120.5(4)
C46 C45 H45 119.8
C44 C45 H45 119.8
C47 C46 C45 121.0(4)
C47 C46 H46 119.5
C45 C46 H46 119.5
C46 C47 C48 119.1(5)
C46 C47 H47 120.4
C48 C47 H47 120.4
C47 C48 C49 120.2(5)
C47 C48 H48 119.9
C49 C48 H48 119.9
C44 C49 C48 121.2(4)
C44 C49 H49 119.4
C48 C49 H49 119.4
C55 C50 C51 118.1(3)
C55 C50 C43 120.3(2)
C51 C50 C43 121.6(2)
C52 C51 C50 121.1(3)
C52 C51 H51 119.5
C50 C51 H51 119.5
C53 C52 C51 120.0(3)
C53 C52 H52 120.0
C51 C52 H52 120.0
C54 C53 C52 119.0(3)
C54 C53 H53 120.5
C52 C53 H53 120.5
C53 C54 C55 121.1(3)
C53 C54 H54 119.4
C55 C54 H54 119.4
C50 C55 C54 120.6(3)
C50 C55 H55 119.7
C54 C55 H55 119.7
C58 C56 C59 108.8(2)
C58 C56 C57 109.6(2)
C59 C56 C57 107.4(2)
C58 C56 C40 110.2(2)
C59 C56 C40 112.4(2)
C57 C56 C40 108.3(2)
C56 C57 H57A 109.5
C56 C57 H57B 109.5
H57A C57 H57B 109.5
C56 C57 H57C 109.5
H57A C57 H57C 109.5
H57B C57 H57C 109.5
C56 C58 H58A 109.5
C56 C58 H58B 109.5
H58A C58 H58B 109.5
C56 C58 H58C 109.5
H58A C58 H58C 109.5
H58B C58 H58C 109.5
C56 C59 H59A 109.5
C56 C59 H59B 109.5
H59A C59 H59B 109.5
C56 C59 H59C 109.5
H59A C59 H59C 109.5
H59B C59 H59C 109.5
C61 C60 C42 113.1(11)
C61 C60 C67 114.0(6)
C42 C60 C67 111.0(3)
C61 C60 H60 106.0
C42 C60 H60 106.0
C67 C60 H60 106.0
C66 C61 C62 118.6(7)
C66 C61 C60 119.9(7)
C62 C61 C60 120.7(7)
C63 C62 C61 119.7(6)
C63 C62 H62 120.1
C61 C62 H62 120.1
C64 C63 C62 119.3(6)
C64 C63 H63 120.4
C62 C63 H63 120.4
C65 C64 C63 121.2(7)
C65 C64 H64 119.4
C63 C64 H64 119.4
C64 C65 C66 118.8(8)
C64 C65 H65 120.6
C66 C65 H65 120.6
C61 C66 C65 121.0(9)
C61 C66 H66 119.5
C65 C66 H66 119.5
C72 C67 C68 115.0(5)
C72 C67 C60 119.1(5)
C68 C67 C60 125.9(5)
C67 C68 C69 122.1(5)
C67 C68 H68 118.9
C69 C68 H68 118.9
C70 C69 C68 120.7(5)
C70 C69 H69 119.7
C68 C69 H69 119.7
C71 C70 C69 119.4(5)
C71 C70 H70 120.3
C69 C70 H70 120.3
C70 C71 C72 120.2(6)
C70 C71 H71 119.9
C72 C71 H71 119.9
C67 C72 C71 122.4(7)
C67 C72 H72 118.8
C71 C72 H72 118.8
C66D C61D C62D 112.6(17)
C63D C62D C61D 121.1(13)
C63D C62D H62D 119.5
C61D C62D H62D 119.5
C64D C63D C62D 121.8(15)
C64D C63D H63D 119.1
C62D C63D H63D 119.1
C65D C64D C63D 117.5(16)
C65D C64D H64D 121.2
C63D C64D H64D 121.2
C64D C65D C66D 117.9(19)
C64D C65D H65D 121.0
C66D C65D H65D 121.0
C61D C66D C65D 123(2)
C61D C66D H66D 118.3
C65D C66D H66D 118.3
C72D C67D C68D 117.9(12)
C67D C68D C69D 119.9(10)
C67D C68D H68D 120.0
C69D C68D H68D 120.0
C70D C69D C68D 120.1(10)
C70D C69D H69D 119.9
C68D C69D H69D 119.9
C71D C70D C69D 120.9(11)
C71D C70D H70D 119.5
C69D C70D H70D 119.5
C70D C71D C72D 118.2(13)
C70D C71D H71D 120.9
C72D C71D H71D 120.9
C67D C72D C71D 122.7(15)
C67D C72D H72D 118.7
C71D C72D H72D 118.7
C73 O3 C76 110.4(5)
C73 O3 V1 122.5(5)
C76 O3 V1 127.1(4)
O3 C73 C74 104.7(5)
O3 C73 H73A 110.8
C74 C73 H73A 110.8
O3 C73 H73B 110.8
C74 C73 H73B 110.8
H73A C73 H73B 108.9
C75 C74 C73 103.2(6)
C75 C74 H74A 111.1
C73 C74 H74A 111.1
C75 C74 H74B 111.1
C73 C74 H74B 111.1
H74A C74 H74B 109.1
C76 C75 C74 103.0(8)
C76 C75 H75A 111.2
C74 C75 H75A 111.2
C76 C75 H75B 111.2
C74 C75 H75B 111.2
H75A C75 H75B 109.1
O3 C76 C75 102.7(5)
O3 C76 H76A 111.2
C75 C76 H76A 111.2
O3 C76 H76B 111.2
C75 C76 H76B 111.2
H76A C76 H76B 109.1
C73D O3D C76D 106.1(13)
C73D O3D V1 129.2(19)
C76D O3D V1 119.4(13)
O3D C73D C74D 105.2(16)
O3D C73D H73C 110.7
C74D C73D H73C 110.7
O3D C73D H73D 110.7
C74D C73D H73D 110.7
H73C C73D H73D 108.8
C73D C74D C75D 103.4(19)
C73D C74D H74C 111.1
C75D C74D H74C 111.1
C73D C74D H74D 111.1
C75D C74D H74D 111.1
H74C C74D H74D 109.0
C76D C75D C74D 98.0(16)
C76D C75D H75C 112.2
C74D C75D H75C 112.2
C76D C75D H75D 112.2
C74D C75D H75D 112.2
H75C C75D H75D 109.8
O3D C76D C75D 110.4(12)
O3D C76D H76C 109.6
C75D C76D H76C 109.6
O3D C76D H76D 109.6
C75D C76D H76D 109.6
H76C C76D H76D 108.1
C80 O4 C77 107.9(12)
C80 O4 V1 120(3)
C77 O4 V1 132(2)
O4 C77 C78 102(2)
O4 C77 H77A 111.4
C78 C77 H77A 111.4
O4 C77 H77B 111.4
C78 C77 H77B 111.4
H77A C77 H77B 109.3
C79 C78 C77 102.4(13)
C79 C78 H78A 111.3
C77 C78 H78A 111.3
C79 C78 H78B 111.3
C77 C78 H78B 111.3
H78A C78 H78B 109.2
C78 C79 C80 103.8(15)
C78 C79 H79A 111.0
C80 C79 H79A 111.0
C78 C79 H79B 111.0
C80 C79 H79B 111.0
H79A C79 H79B 109.0
O4 C80 C79 106.2(11)
O4 C80 H80A 110.5
C79 C80 H80A 110.5
O4 C80 H80B 110.5
C79 C80 H80B 110.5
H80A C80 H80B 108.7
C80D O4D C77D 109.8(8)
C80D O4D V1 124.9(18)
C77D O4D V1 125.2(16)
O4D C77D C78D 104.4(13)
O4D C77D H77C 110.9
C78D C77D H77C 110.9
O4D C77D H77D 110.9
C78D C77D H77D 110.9
H77C C77D H77D 108.9
C77D C78D C79D 101.9(10)
C77D C78D H78C 111.4
C79D C78D H78C 111.4
C77D C78D H78D 111.4
C79D C78D H78D 111.4
H78C C78D H78D 109.3
C78D C79D C80D 101.8(14)
C78D C79D H79C 111.4
C80D C79D H79C 111.4
C78D C79D H79D 111.4
C80D C79D H79D 111.4
H79C C79D H79D 109.3
O4D C80D C79D 104.4(12)
O4D C80D H80C 110.9
C79D C80D H80C 110.9
O4D C80D H80D 110.9
C79D C80D H80D 110.9
H80C C80D H80D 108.9
C4S O1S C1S 107.8(5)
O1S C1S C2S 106.0(5)
O1S C1S H1S1 110.5
C2S C1S H1S1 110.5
O1S C1S H1S2 110.5
C2S C1S H1S2 110.5
H1S1 C1S H1S2 108.7
C1S C2S C3S 102.4(5)
C1S C2S H2S1 111.3
C3S C2S H2S1 111.3
C1S C2S H2S2 111.3
C3S C2S H2S2 111.3
H2S1 C2S H2S2 109.2
C4S C3S C2S 101.1(5)
C4S C3S H3S1 111.6
C2S C3S H3S1 111.6
C4S C3S H3S2 111.6
C2S C3S H3S2 111.6
H3S1 C3S H3S2 109.4
O1S C4S C3S 111.8(4)
O1S C4S H4S1 109.3
C3S C4S H4S1 109.3
O1S C4S H4S2 109.3
C3S C4S H4S2 109.3
H4S1 C4S H4S2 107.9
C4D O1D C1D 101.9(13)
O1D C1D C2D 100.4(14)
O1D C1D H1D1 111.7
C2D C1D H1D1 111.7
O1D C1D H1D2 111.7
C2D C1D H1D2 111.7
H1D1 C1D H1D2 109.5
C1D C2D C3D 98.7(12)
C1D C2D H2D1 112.0
C3D C2D H2D1 112.0
C1D C2D H2D2 112.0
C3D C2D H2D2 112.0
H2D1 C2D H2D2 109.7
C4D C3D C2D 99.0(12)
C4D C3D H3D1 112.0
C2D C3D H3D1 112.0
C4D C3D H3D2 112.0
C2D C3D H3D2 112.0
H3D1 C3D H3D2 109.6
O1D C4D C3D 111.0(13)
O1D C4D H4D1 109.4
C3D C4D H4D1 109.4
O1D C4D H4D2 109.4
C3D C4D H4D2 109.4
H4D1 C4D H4D2 108.0
C8S O2S C5S 105.9(6)
O2S C5S C6S 107.6(7)
O2S C5S H5S1 110.2
C6S C5S H5S1 110.2
O2S C5S H5S2 110.2
C6S C5S H5S2 110.2
H5S1 C5S H5S2 108.5
C5S C6S C7S 105.3(7)
C5S C6S H6S1 110.7
C7S C6S H6S1 110.7
C5S C6S H6S2 110.7
C7S C6S H6S2 110.7
H6S1 C6S H6S2 108.8
C8S C7S C6S 102.2(6)
C8S C7S H7S1 111.3
C6S C7S H7S1 111.3
C8S C7S H7S2 111.3
C6S C7S H7S2 111.3
H7S1 C7S H7S2 109.2
O2S C8S C7S 108.3(7)
O2S C8S H8S1 110.0
C7S C8S H8S1 110.0
O2S C8S H8S2 110.0
C7S C8S H8S2 110.0
H8S1 C8S H8S2 108.4
C5D O2D C8D 107.9(15)
O2D C5D C6D 108.4(13)
O2D C5D H5D1 110.0
C6D C5D H5D1 110.0
O2D C5D H5D2 110.0
C6D C5D H5D2 110.0
H5D1 C5D H5D2 108.4
C5D C6D C7D 104.1(12)
C5D C6D H6D1 110.9
C7D C6D H6D1 110.9
C5D C6D H6D2 110.9
C7D C6D H6D2 110.9
H6D1 C6D H6D2 108.9
C8D C7D C6D 102.0(11)
C8D C7D H7D1 111.4
C6D C7D H7D1 111.4
C8D C7D H7D2 111.4
C6D C7D H7D2 111.4
H7D1 C7D H7D2 109.2
O2D C8D C7D 111.2(13)
O2D C8D H8D1 109.4
C7D C8D H8D1 109.4
O2D C8D H8D2 109.4
C7D C8D H8D2 109.4
H8D1 C8D H8D2 108.0
C9S O3S C12S 103.3(5)
O3S C9S C10S 108.9(6)
O3S C9S H9S1 109.9
C10S C9S H9S1 109.9
O3S C9S H9S2 109.9
C10S C9S H9S2 109.9
H9S1 C9S H9S2 108.3
C9S C10S C11S 95.4(5)
C9S C10S H10A 112.7
C11S C10S H10A 112.7
C9S C10S H10B 112.7
C11S C10S H10B 112.7
H10A C10S H10B 110.2
C12S C11S C10S 104.4(5)
C12S C11S H11A 110.9
C10S C11S H11A 110.9
C12S C11S H11B 110.9
C10S C11S H11B 110.9
H11A C11S H11B 108.9
O3S C12S C11S 114.9(5)
O3S C12S H12A 108.5
C11S C12S H12A 108.5
O3S C12S H12B 108.5
C11S C12S H12B 108.5
H12A C12S H12B 107.5
C9D O3DD C12D 96.6(15)
O3DD C9D C10D 110.1(14)
O3DD C9D H9D1 109.6
C10D C9D H9D1 109.6
O3DD C9D H9D2 109.6
C10D C9D H9D2 109.6
H9D1 C9D H9D2 108.2
C9D C10D C11D 103.7(13)
C9D C10D H10C 111.0
C11D C10D H10C 111.0
C9D C10D H10D 111.0
C11D C10D H10D 111.0
H10C C10D H10D 109.0
C12D C11D C10D 91.1(13)
C12D C11D H11C 113.4
C10D C11D H11C 113.4
C12D C11D H11D 113.4
C10D C11D H11D 113.4
H11C C11D H11D 110.7
O3DD C12D C11D 106.9(16)
O3DD C12D H12C 110.3
C11D C12D H12C 110.3
O3DD C12D H12D 110.3
C11D C12D H12D 110.3
H12C C12D H12D 108.6

loop_
_geom_bond_atom_site_label_1
_geom_bond_atom_site_label_2
_geom_bond_distance
V1 O1 1.8590(15)
V1 O2 1.8590(16)
V1 O3 2.065(4)
V1 O4D 2.076(9)
V1 O4 2.084(11)
V1 O3D 2.127(13)
V1 Cl1 2.2798(8)
O1 C1 1.362(3)
O2 C37 1.363(3)
C1 C2 1.398(3)
C1 C6 1.411(3)
C2 C3 1.399(3)
C2 C7 1.519(3)
C3 C4 1.387(3)
C3 H3 0.9500
C4 C5 1.394(3)
C4 C20 1.533(3)
C5 C6 1.388(3)
C5 H5 0.9500
C6 C24 1.521(3)
C7 C14 1.528(3)
C7 C8 1.532(3)
C7 H7 1.0000
C8 C13 1.383(3)
C8 C9 1.387(3)
C9 C10 1.382(4)
C9 H9 0.9500
C10 C11 1.379(4)
C10 H10 0.9500
C11 C12 1.372(4)
C11 H11 0.9500
C12 C13 1.381(3)
C12 H12 0.9500
C13 H13 0.9500
C14 C19 1.353(4)
C14 C15 1.362(4)
C15 C16 1.381(5)
C15 H15 0.9500
C16 C17 1.353(5)
C16 H16 0.9500
C17 C18 1.344(4)
C17 H17 0.9500
C18 C19 1.391(4)
C18 H18 0.9500
C19 H19 0.9500
C20 C23 1.528(4)
C20 C22 1.531(4)
C20 C21 1.535(4)
C21 H21A 0.9800
C21 H21B 0.9800
C21 H21C 0.9800
C22 H22A 0.9800
C22 H22B 0.9800
C22 H22C 0.9800
C23 H23A 0.9800
C23 H23B 0.9800
C23 H23C 0.9800
C24 C31 1.530(3)
C24 C25 1.531(4)
C24 H24 1.0000
C25 C30 1.384(4)
C25 C26 1.386(4)
C26 C27 1.403(5)
C26 H26 0.9500
C27 C28 1.369(5)
C27 H27 0.9500
C28 C29 1.357(5)
C28 H28 0.9500
C29 C30 1.384(4)
C29 H29 0.9500
C30 H30 0.9500
C31 C32 1.378(4)
C31 C36 1.386(4)
C32 C33 1.388(4)
C32 H32 0.9500
C33 C34 1.371(5)
C33 H33 0.9500
C34 C35 1.374(5)
C34 H34 0.9500
C35 C36 1.393(4)
C35 H35 0.9500
C36 H36 0.9500
C37 C38 1.397(3)
C37 C42 1.402(3)
C38 C39 1.394(3)
C38 C43 1.533(3)
C39 C40 1.387(3)
C39 H39 0.9500
C40 C41 1.396(3)
C40 C56 1.539(3)
C41 C42 1.387(3)
C41 H41 0.9500
C42 C60 1.532(3)
C43 C44 1.523(4)
C43 C50 1.529(4)
C43 H43 1.0000
C44 C49 1.372(5)
C44 C45 1.392(4)
C45 C46 1.381(6)
C45 H45 0.9500
C46 C47 1.368(7)
C46 H46 0.9500
C47 C48 1.369(7)
C47 H47 0.9500
C48 C49 1.392(5)
C48 H48 0.9500
C49 H49 0.9500
C50 C55 1.378(4)
C50 C51 1.389(3)
C51 C52 1.389(4)
C51 H51 0.9500
C52 C53 1.375(4)
C52 H52 0.9500
C53 C54 1.374(5)
C53 H53 0.9500
C54 C55 1.382(4)
C54 H54 0.9500
C55 H55 0.9500
C56 C58 1.531(4)
C56 C59 1.534(4)
C56 C57 1.533(4)
C57 H57A 0.9800
C57 H57B 0.9800
C57 H57C 0.9800
C58 H58A 0.9800
C58 H58B 0.9800
C58 H58C 0.9800
C59 H59A 0.9800
C59 H59B 0.9800
C59 H59C 0.9800
C60 C61 1.507(6)
C60 C67 1.545(6)
C60 H60 1.0000
C61 C66 1.373(8)
C61 C62 1.391(9)
C62 C63 1.397(7)
C62 H62 0.9500
C63 C64 1.386(8)
C63 H63 0.9500
C64 C65 1.360(9)
C64 H64 0.9500
C65 C66 1.394(9)
C65 H65 0.9500
C66 H66 0.9500
C67 C72 1.371(7)
C67 C68 1.378(6)
C68 C69 1.383(6)
C68 H68 0.9500
C69 C70 1.342(8)
C69 H69 0.9500
C70 C71 1.334(7)
C70 H70 0.9500
C71 C72 1.395(7)
C71 H71 0.9500
C72 H72 0.9500
C61D C66D 1.369(15)
C61D C62D 1.399(15)
C62D C63D 1.400(14)
C62D H62D 0.9500
C63D C64D 1.380(16)
C63D H63D 0.9500
C64D C65D 1.369(16)
C64D H64D 0.9500
C65D C66D 1.404(16)
C65D H65D 0.9500
C66D H66D 0.9500
C67D C72D 1.361(14)
C67D C68D 1.359(13)
C68D C69D 1.398(12)
C68D H68D 0.9500
C69D C70D 1.348(13)
C69D H69D 0.9500
C70D C71D 1.346(14)
C70D H70D 0.9500
C71D C72D 1.381(14)
C71D H71D 0.9500
C72D H72D 0.9500
O3 C73 1.439(8)
O3 C76 1.461(5)
C73 C74 1.531(7)
C73 H73A 0.9900
C73 H73B 0.9900
C74 C75 1.515(12)
C74 H74A 0.9900
C74 H74B 0.9900
C75 C76 1.479(9)
C75 H75A 0.9900
C75 H75B 0.9900
C76 H76A 0.9900
C76 H76B 0.9900
O3D C73D 1.450(15)
O3D C76D 1.472(14)
C73D C74D 1.522(15)
C73D H73C 0.9900
C73D H73D 0.9900
C74D C75D 1.55(2)
C74D H74C 0.9900
C74D H74D 0.9900
C75D C76D 1.476(14)
C75D H75C 0.9900
C75D H75D 0.9900
C76D H76C 0.9900
C76D H76D 0.9900
O4 C80 1.454(12)
O4 C77 1.471(14)
C77 C78 1.508(16)
C77 H77A 0.9900
C77 H77B 0.9900
C78 C79 1.503(18)
C78 H78A 0.9900
C78 H78B 0.9900
C79 C80 1.516(13)
C79 H79A 0.9900
C79 H79B 0.9900
C80 H80A 0.9900
C80 H80B 0.9900
O4D C80D 1.451(10)
O4D C77D 1.461(11)
C77D C78D 1.510(14)
C77D H77C 0.9900
C77D H77D 0.9900
C78D C79D 1.514(16)
C78D H78C 0.9900
C78D H78D 0.9900
C79D C80D 1.519(11)
C79D H79C 0.9900
C79D H79D 0.9900
C80D H80C 0.9900
C80D H80D 0.9900
O1S C4S 1.407(7)
O1S C1S 1.428(6)
C1S C2S 1.507(7)
C1S H1S1 0.9900
C1S H1S2 0.9900
C2S C3S 1.572(9)
C2S H2S1 0.9900
C2S H2S2 0.9900
C3S C4S 1.484(8)
C3S H3S1 0.9900
C3S H3S2 0.9900
C4S H4S1 0.9900
C4S H4S2 0.9900
O1D C4D 1.406(13)
O1D C1D 1.406(14)
C1D C2D 1.513(14)
C1D H1D1 0.9900
C1D H1D2 0.9900
C2D C3D 1.549(15)
C2D H2D1 0.9900
C2D H2D2 0.9900
C3D C4D 1.481(14)
C3D H3D1 0.9900
C3D H3D2 0.9900
C4D H4D1 0.9900
C4D H4D2 0.9900
O2S C8S 1.378(9)
O2S C5S 1.420(9)
C5S C6S 1.464(9)
C5S H5S1 0.9900
C5S H5S2 0.9900
C6S C7S 1.524(10)
C6S H6S1 0.9900
C6S H6S2 0.9900
C7S C8S 1.477(9)
C7S H7S1 0.9900
C7S H7S2 0.9900
C8S H8S1 0.9900
C8S H8S2 0.9900
O2D C5D 1.364(14)
O2D C8D 1.396(14)
C5D C6D 1.462(14)
C5D H5D1 0.9900
C5D H5D2 0.9900
C6D C7D 1.550(16)
C6D H6D1 0.9900
C6D H6D2 0.9900
C7D C8D 1.455(14)
C7D H7D1 0.9900
C7D H7D2 0.9900
C8D H8D1 0.9900
C8D H8D2 0.9900
O3S C9S 1.327(7)
O3S C12S 1.336(6)
C9S C10S 1.557(8)
C9S H9S1 0.9900
C9S H9S2 0.9900
C10S C11S 1.553(8)
C10S H10A 0.9900
C10S H10B 0.9900
C11S C12S 1.380(7)
C11S H11A 0.9900
C11S H11B 0.9900
C12S H12A 0.9900
C12S H12B 0.9900
O3DD C9D 1.402(14)
O3DD C12D 1.419(15)
C9D C10D 1.408(11)
C9D H9D1 0.9900
C9D H9D2 0.9900
C10D C11D 1.590(16)
C10D H10C 0.9900
C10D H10D 0.9900
C11D C12D 1.420(15)
C11D H11C 0.9900
C11D H11D 0.9900
C12D H12C 0.9900
C12D H12D 0.9900

loop_
_geom_torsion_atom_site_label_1
_geom_torsion_atom_site_label_2
_geom_torsion_atom_site_label_3
_geom_torsion_atom_site_label_4
_geom_torsion
O2 V1 O1 C1 -114.16(19)
O3 V1 O1 C1 -24.6(2)
O4D V1 O1 C1 156(2)
O4 V1 O1 C1 155(3)
O3D V1 O1 C1 -35.0(5)
Cl1 V1 O1 C1 65.4(2)
O1 V1 O2 C37 -100.30(19)
O3 V1 O2 C37 166.8(2)
O4D V1 O2 C37 -14.7(10)
O4 V1 O2 C37 -13.5(13)
O3D V1 O2 C37 176.9(6)
Cl1 V1 O2 C37 80.13(18)
V1 O1 C1 C2 104.8(2)
V1 O1 C1 C6 -80.6(3)
O1 C1 C2 C3 -178.2(2)
C6 C1 C2 C3 7.3(3)
O1 C1 C2 C7 10.6(3)
C6 C1 C2 C7 -163.9(2)
C1 C2 C3 C4 -2.0(3)
C7 C2 C3 C4 169.0(2)
C2 C3 C4 C5 -3.4(3)
C2 C3 C4 C20 177.7(2)
C3 C4 C5 C6 3.7(4)
C20 C4 C5 C6 -177.4(2)
C4 C5 C6 C1 1.4(4)
C4 C5 C6 C24 -173.5(2)
O1 C1 C6 C5 178.4(2)
C2 C1 C6 C5 -7.0(3)
O1 C1 C6 C24 -6.5(3)
C2 C1 C6 C24 168.1(2)
C3 C2 C7 C14 31.2(3)
C1 C2 C7 C14 -157.8(2)
C3 C2 C7 C8 -95.3(3)
C1 C2 C7 C8 75.6(3)
C2 C7 C8 C13 -150.7(2)
C14 C7 C8 C13 82.1(3)
C2 C7 C8 C9 30.8(3)
C14 C7 C8 C9 -96.5(3)
C13 C8 C9 C10 -0.5(4)
C7 C8 C9 C10 178.1(3)
C8 C9 C10 C11 0.5(5)
C9 C10 C11 C12 -0.7(5)
C10 C11 C12 C13 0.8(4)
C11 C12 C13 C8 -0.8(4)
C9 C8 C13 C12 0.6(4)
C7 C8 C13 C12 -178.0(2)
C2 C7 C14 C19 -117.4(3)
C8 C7 C14 C19 7.7(4)
C2 C7 C14 C15 63.4(3)
C8 C7 C14 C15 -171.5(3)
C19 C14 C15 C16 -1.2(6)
C7 C14 C15 C16 178.0(4)
C14 C15 C16 C17 1.3(7)
C15 C16 C17 C18 -0.2(6)
C16 C17 C18 C19 -0.9(6)
C15 C14 C19 C18 0.1(5)
C7 C14 C19 C18 -179.1(3)
C17 C18 C19 C14 1.0(7)
C3 C4 C20 C23 -4.3(3)
C5 C4 C20 C23 176.9(2)
C3 C4 C20 C22 -124.9(3)
C5 C4 C20 C22 56.3(3)
C3 C4 C20 C21 115.6(3)
C5 C4 C20 C21 -63.2(3)
C5 C6 C24 C31 -18.0(3)
C1 C6 C24 C31 167.1(2)
C5 C6 C24 C25 109.7(2)
C1 C6 C24 C25 -65.2(3)
C6 C24 C25 C30 -19.4(3)
C31 C24 C25 C30 108.2(3)
C6 C24 C25 C26 159.6(2)
C31 C24 C25 C26 -72.7(3)
C30 C25 C26 C27 -0.1(4)
C24 C25 C26 C27 -179.2(2)
C25 C26 C27 C28 1.2(5)
C26 C27 C28 C29 -1.1(5)
C27 C28 C29 C30 -0.1(5)
C26 C25 C30 C29 -1.0(4)
C24 C25 C30 C29 178.0(3)
C28 C29 C30 C25 1.2(5)
C6 C24 C31 C32 99.2(3)
C25 C24 C31 C32 -27.9(3)
C6 C24 C31 C36 -78.4(3)
C25 C24 C31 C36 154.5(2)
C36 C31 C32 C33 0.7(4)
C24 C31 C32 C33 -176.9(3)
C31 C32 C33 C34 -0.3(5)
C32 C33 C34 C35 -0.2(5)
C33 C34 C35 C36 0.2(4)
C32 C31 C36 C35 -0.7(4)
C24 C31 C36 C35 177.0(2)
C34 C35 C36 C31 0.3(4)
V1 O2 C37 C38 -83.7(3)
V1 O2 C37 C42 100.5(2)
O2 C37 C38 C39 175.3(2)
C42 C37 C38 C39 -8.9(3)
O2 C37 C38 C43 -7.7(3)
C42 C37 C38 C43 168.1(2)
C37 C38 C39 C40 2.5(4)
C43 C38 C39 C40 -174.3(2)
C38 C39 C40 C41 4.5(4)
C38 C39 C40 C56 -173.7(2)
C39 C40 C41 C42 -5.4(4)
C56 C40 C41 C42 172.9(2)
C40 C41 C42 C37 -0.8(4)
C40 C41 C42 C60 176.1(2)
O2 C37 C42 C41 -176.1(2)
C38 C37 C42 C41 8.1(3)
O2 C37 C42 C60 7.0(3)
C38 C37 C42 C60 -168.9(2)
C39 C38 C43 C44 112.7(3)
C37 C38 C43 C44 -64.2(3)
C39 C38 C43 C50 -14.8(3)
C37 C38 C43 C50 168.3(2)
C50 C43 C44 C49 93.3(3)
C38 C43 C44 C49 -34.6(3)
C50 C43 C44 C45 -86.2(3)
C38 C43 C44 C45 145.9(2)
C49 C44 C45 C46 1.4(4)
C43 C44 C45 C46 -179.1(3)
C44 C45 C46 C47 0.5(6)
C45 C46 C47 C48 -2.2(6)
C46 C47 C48 C49 2.0(6)
C45 C44 C49 C48 -1.6(5)
C43 C44 C49 C48 178.9(3)
C47 C48 C49 C44 -0.1(5)
C44 C43 C50 C55 137.2(3)
C38 C43 C50 C55 -96.1(3)
C44 C43 C50 C51 -44.1(3)
C38 C43 C50 C51 82.6(3)
C55 C50 C51 C52 2.1(4)
C43 C50 C51 C52 -176.6(3)
C50 C51 C52 C53 -1.6(5)
C51 C52 C53 C54 -0.1(5)
C52 C53 C54 C55 1.3(5)
C51 C50 C55 C54 -1.0(4)
C43 C50 C55 C54 177.8(3)
C53 C54 C55 C50 -0.7(5)
C39 C40 C56 C58 -120.7(3)
C41 C40 C56 C58 61.2(3)
C39 C40 C56 C59 0.8(3)
C41 C40 C56 C59 -177.2(2)
C39 C40 C56 C57 119.4(3)
C41 C40 C56 C57 -58.7(3)
C41 C42 C60 C61 13.4(5)
C37 C42 C60 C61 -169.8(5)
C41 C42 C60 C67 -116.3(3)
C37 C42 C60 C67 60.5(3)
C42 C60 C61 C66 81(2)
C67 C60 C61 C66 -151.3(19)
C42 C60 C61 C62 -89.6(18)
C67 C60 C61 C62 39(2)
C66 C61 C62 C63 10(3)
C60 C61 C62 C63 -179.9(13)
C61 C62 C63 C64 -0.9(16)
C62 C63 C64 C65 -3.3(18)
C63 C64 C65 C66 -1(2)
C62 C61 C66 C65 -15(3)
C60 C61 C66 C65 174.7(18)
C64 C65 C66 C61 11(3)
C61 C60 C67 C72 64.4(12)
C42 C60 C67 C72 -166.4(5)
C61 C60 C67 C68 -119.2(11)
C42 C60 C67 C68 10.0(6)
C72 C67 C68 C69 -4.0(8)
C60 C67 C68 C69 179.5(5)
C67 C68 C69 C70 -0.6(9)
C68 C69 C70 C71 3.8(10)
C69 C70 C71 C72 -2.2(10)
C68 C67 C72 C71 5.6(9)
C60 C67 C72 C71 -177.6(5)
C70 C71 C72 C67 -2.7(10)
C66D C61D C62D C63D -17(6)
C61D C62D C63D C64D 4(4)
C62D C63D C64D C65D 0(5)
C63D C64D C65D C66D 10(6)
C62D C61D C66D C65D 29(7)
C64D C65D C66D C61D -26(7)
C72D C67D C68D C69D 1(2)
C67D C68D C69D C70D 3(2)
C68D C69D C70D C71D -5(2)
C69D C70D C71D C72D 3(2)
C68D C67D C72D C71D -3(3)
C70D C71D C72D C67D 1(3)
O1 V1 O3 C73 -102.9(10)
O2 V1 O3 C73 22.3(10)
O4D V1 O3 C73 -100(79)
O4 V1 O3 C73 -132(100)
O3D V1 O3 C73 -38(4)
Cl1 V1 O3 C73 138.5(10)
O1 V1 O3 C76 76.9(6)
O2 V1 O3 C76 -157.9(6)
O4D V1 O3 C76 80(79)
O4 V1 O3 C76 48(100)
O3D V1 O3 C76 142(5)
Cl1 V1 O3 C76 -41.7(6)
C76 O3 C73 C74 -5.0(16)
V1 O3 C73 C74 174.8(11)
O3 C73 C74 C75 -19.4(18)
C73 C74 C75 C76 36.4(16)
C73 O3 C76 C75 28.1(10)
V1 O3 C76 C75 -151.7(5)
C74 C75 C76 O3 -39.2(10)
O1 V1 O3D C73D -131(3)
O2 V1 O3D C73D -5(3)
O3 V1 O3D C73D 113(6)
O4D V1 O3D C73D -74(11)
O4 V1 O3D C73D -70(13)
Cl1 V1 O3D C73D 110(3)
O1 V1 O3D C76D 78.4(17)
O2 V1 O3D C76D -155.6(18)
O3 V1 O3D C76D -37(4)
O4D V1 O3D C76D 136(10)
O4 V1 O3D C76D 140(13)
Cl1 V1 O3D C76D -40.4(18)
C76D O3D C73D C74D -14(5)
V1 O3D C73D C74D -167(3)
O3D C73D C74D C75D 35(5)
C73D C74D C75D C76D -40(5)
C73D O3D C76D C75D -13(3)
V1 O3D C76D C75D 143.6(18)
C74D C75D C76D O3D 33(3)
O1 V1 O4 C80 30(7)
O2 V1 O4 C80 -95(7)
O3 V1 O4 C80 59(100)
O4D V1 O4 C80 11(100)
O3D V1 O4 C80 -32(19)
Cl1 V1 O4 C80 148(7)
O1 V1 O4 C77 -149(9)
O2 V1 O4 C77 86(9)
O3 V1 O4 C77 -120(100)
O4D V1 O4 C77 -167(100)
O3D V1 O4 C77 149(6)
Cl1 V1 O4 C77 -30(9)
C80 O4 C77 C78 33(7)
V1 O4 C77 C78 -148(7)
O4 C77 C78 C79 -42(4)
C77 C78 C79 C80 36(4)
C77 O4 C80 C79 -11(8)
V1 O4 C80 C79 170(6)
C78 C79 C80 O4 -16(6)
O1 V1 O4D C80D 26(6)
O2 V1 O4D C80D -99(6)
O3 V1 O4D C80D 23(85)
O4 V1 O4D C80D -172(100)
O3D V1 O4D C80D -32(15)
Cl1 V1 O4D C80D 144(6)
O1 V1 O4D C77D -159(6)
O2 V1 O4D C77D 76(6)
O3 V1 O4D C77D -162(73)
O4 V1 O4D C77D 3(100)
O3D V1 O4D C77D 143(5)
Cl1 V1 O4D C77D -40(6)
C80D O4D C77D C78D -13(6)
V1 O4D C77D C78D 171(5)
O4D C77D C78D C79D 34(4)
C77D C78D C79D C80D -42(3)
C77D O4D C80D C79D -13(6)
V1 O4D C80D C79D 163(5)
C78D C79D C80D O4D 34(5)
C4S O1S C1S C2S -25.9(11)
O1S C1S C2S C3S 33.4(11)
C1S C2S C3S C4S -27.7(11)
C1S O1S C4S C3S 7.1(13)
C2S C3S C4S O1S 13.7(13)
C4D O1D C1D C2D 49(2)
O1D C1D C2D C3D -52(2)
C1D C2D C3D C4D 33(3)
C1D O1D C4D C3D -28(3)
C2D C3D C4D O1D -5(4)
C8S O2S C5S C6S 28.2(11)
O2S C5S C6S C7S -11.4(11)
C5S C6S C7S C8S -8.2(10)
C5S O2S C8S C7S -34.3(10)
C6S C7S C8S O2S 26.1(10)
C8D O2D C5D C6D 26(4)
O2D C5D C6D C7D -24(3)
C5D C6D C7D C8D 12(2)
C5D O2D C8D C7D -17(3)
C6D C7D C8D O2D 2(2)
C12S O3S C9S C10S 37.1(8)
O3S C9S C10S C11S -32.5(8)
C9S C10S C11S C12S 15.2(8)
C9S O3S C12S C11S -26.8(9)
C10S C11S C12S O3S 5.1(9)
C12D O3DD C9D C10D -28(3)
O3DD C9D C10D C11D -4(3)
C9D C10D C11D C12D 33(3)
C9D O3DD C12D C11D 55(3)
C10D C11D C12D O3DD -54(2)
